data_7008814
loop_
_publ_author_name
'Shi, Weifeng'
'Shafaei-Fallah, Maryam'
'Anson, Christopher E.'
'Rothenberger, Alexander'

_publ_section_title
;
 A strategy for the build-up of transition-metal complexes containing
 tripodal [ArPOS2]2- and [ArPS3]2- ligands (Ar = 4-anisyl).
;
_journal_issue 24
_journal_name_full 'Dalton transactions (Cambridge, England : 2003)'
_journal_page_first 3909
_journal_page_last 3912
_journal_paper_doi 10.1039/b509117a
_journal_year 2005
_chemical_formula_sum 'C88 H78 Cl4 Cu4 O2 P6 S6'
_chemical_formula_weight 1941.64
_chemical_name_systematic ?
_space_group_IT_number 14
_symmetry_cell_setting monoclinic
_symmetry_space_group_name_Hall '-P 2ybc'
_symmetry_space_group_name_H-M 'P 1 21/c 1'
_atom_sites_solution_hydrogens geom
_atom_sites_solution_primary direct
_atom_sites_solution_secondary difmap
_audit_creation_method SHELXL-97
_cell_angle_alpha 90.00
_cell_angle_beta 113.02(3)
_cell_angle_gamma 90.00
_cell_formula_units_Z 2
_cell_length_a 12.960(3)
_cell_length_b 22.853(5)
_cell_length_c 15.976(3)
_cell_measurement_reflns_used 2000
_cell_measurement_temperature 173(2)
_cell_measurement_theta_max 25
_cell_measurement_theta_min 3
_cell_volume 4354.9(19)
_computing_cell_refinement 'kuma ccd 1.168'
_computing_data_collection 'kuma ccd 1.168'
_computing_data_reduction 'kuma ccd 1.168'
_computing_molecular_graphics 'SHELXL-97 (Sheldrick, 1997)'
_computing_publication_material 'SHELXL-97 (Sheldrick, 1997)'
_computing_structure_refinement 'SHELXL-97 (Sheldrick, 1997)'
_computing_structure_solution 'SHELXS-97 (Sheldrick, 1990)'
_diffrn_ambient_temperature 173(2)
_diffrn_detector_area_resol_mean 6.667
_diffrn_measured_fraction_theta_full 0.993
_diffrn_measured_fraction_theta_max 0.691
_diffrn_measurement_device_type 'stoe stadi v'
_diffrn_measurement_method ccd
_diffrn_radiation_monochromator graphite
_diffrn_radiation_source 'fine-focus sealed tube'
_diffrn_radiation_type MoK\a
_diffrn_radiation_wavelength 0.71073
_diffrn_reflns_av_R_equivalents 0.0364
_diffrn_reflns_av_sigmaI/netI 0.0379
_diffrn_reflns_limit_h_max 16
_diffrn_reflns_limit_h_min -18
_diffrn_reflns_limit_k_max 29
_diffrn_reflns_limit_k_min -30
_diffrn_reflns_limit_l_max 15
_diffrn_reflns_limit_l_min -20
_diffrn_reflns_number 28160
_diffrn_reflns_theta_full 25.00
_diffrn_reflns_theta_max 31.82
_diffrn_reflns_theta_min 3.75
_exptl_absorpt_coefficient_mu 1.387
_exptl_absorpt_correction_type none
_exptl_crystal_colour colourless
_exptl_crystal_density_diffrn 1.481
_exptl_crystal_density_method 'not measured'
_exptl_crystal_description block
_exptl_crystal_F_000 1984
_exptl_crystal_size_max 0.40
_exptl_crystal_size_mid 0.30
_exptl_crystal_size_min 0.30
_refine_diff_density_max 1.128
_refine_diff_density_min -0.826
_refine_diff_density_rms 0.208
_refine_ls_extinction_method none
_refine_ls_goodness_of_fit_ref 1.134
_refine_ls_hydrogen_treatment constr
_refine_ls_matrix_type full
_refine_ls_number_parameters 507
_refine_ls_number_reflns 10288
_refine_ls_number_restraints 2
_refine_ls_restrained_S_all 1.136
_refine_ls_R_factor_all 0.0613
_refine_ls_R_factor_gt 0.0442
_refine_ls_shift/su_max 0.002
_refine_ls_shift/su_mean 0.000
_refine_ls_structure_factor_coef Fsqd
_refine_ls_weighting_details 'calc w=1/[\s^2^(Fo^2^)+(0.0950P)^2^+0.0000P] where P=(Fo^2^+2Fc^2^)/3'
_refine_ls_weighting_scheme calc
_refine_ls_wR_factor_gt 0.1271
_refine_ls_wR_factor_ref 0.1556
_reflns_number_gt 7874
_reflns_number_total 10288
_reflns_threshold_expression >2sigma(I)
_cod_data_source_file b509117a.txt
_cod_data_source_block 1
_cod_original_cell_volume 4354.9(15)
_cod_original_sg_symbol_H-M P2(1)/c
_cod_database_code 7008814
_cod_depositor_comments
;
 Marking attached hydrogen atoms.

 Antanas Vaitkus,
 2017-01-03
;

loop_
_symmetry_equiv_pos_as_xyz
'x, y, z'
'-x, y+1/2, -z+1/2'
'-x, -y, -z'
'x, -y-1/2, z-1/2'

loop_
_atom_site_label
_atom_site_type_symbol
_atom_site_fract_x
_atom_site_fract_y
_atom_site_fract_z
_atom_site_U_iso_or_equiv
_atom_site_adp_type
_atom_site_occupancy
_atom_site_symmetry_multiplicity
_atom_site_calc_flag
_atom_site_refinement_flags
_atom_site_disorder_assembly
_atom_site_disorder_group
_atom_site_attached_hydrogens
O1 O 0.1188(3) 1.29881(13) -0.0435(2) 0.0646(9) Uani 1 1 d D . . 0
Cu1 Cu 0.62012(3) 1.075446(15) -0.00826(3) 0.02533(11) Uani 1 1 d . . . 0
Cu2 Cu 0.50622(3) 0.999421(15) -0.14825(3) 0.02933(12) Uani 1 1 d . . . 0
P1 P 0.38601(6) 1.08194(3) -0.01355(5) 0.01928(15) Uani 1 1 d . . . 0
P2 P 0.72265(6) 1.15017(3) -0.02389(5) 0.02162(16) Uani 1 1 d . . . 0
P3 P 0.51165(6) 0.99904(3) -0.28579(5) 0.02287(17) Uani 1 1 d . . . 0
S1 S 0.53319(6) 1.09094(3) 0.09751(5) 0.02242(16) Uani 1 1 d . . . 0
S2 S 0.41941(6) 1.08106(3) -0.12785(5) 0.02321(16) Uani 1 1 d . . . 0
S3 S 0.70412(6) 0.98628(3) -0.00410(5) 0.02457(16) Uani 1 1 d . . . 0
Cl1 Cl 1.04559(9) 0.96831(6) -0.29383(9) 0.0693(3) Uani 1 1 d . B . 0
C1 C 0.3040(2) 1.14774(12) -0.0212(2) 0.0250(6) Uani 1 1 d . . . 0
C2 C 0.2824(3) 1.16517(16) 0.0517(2) 0.0402(8) Uani 1 1 d . A . 0
H2A H 0.3093 1.1424 0.1058 0.048 Uiso 1 1 calc R . . 0
C3 C 0.2215(3) 1.21578(19) 0.0482(3) 0.0544(11) Uani 1 1 d . . . 0
H3A H 0.2080 1.2280 0.0999 0.065 Uiso 1 1 calc R A . 0
C4 C 0.1805(3) 1.24831(15) -0.0311(3) 0.0428(9) Uani 1 1 d . A . 0
C5 C 0.2012(3) 1.23135(15) -0.1048(3) 0.0402(8) Uani 1 1 d . . . 0
H5A H 0.1735 1.2539 -0.1591 0.048 Uiso 1 1 calc R A . 0
C6 C 0.2625(3) 1.18128(14) -0.1000(2) 0.0349(7) Uani 1 1 d . A . 0
H6A H 0.2766 1.1695 -0.1516 0.042 Uiso 1 1 calc R . . 0
C7 C 0.1164(8) 1.3290(4) 0.0321(5) 0.050(3) Uiso 0.55(2) 1 d PD A 1 0
H7A H 0.1666 1.3629 0.0450 0.074 Uiso 0.55(2) 1 calc PR A 1 0
H7B H 0.1411 1.3029 0.0850 0.074 Uiso 0.55(2) 1 calc PR A 1 0
H7C H 0.0398 1.3423 0.0191 0.074 Uiso 0.55(2) 1 calc PR A 1 0
C7A C 0.0716(14) 1.3045(8) 0.0320(9) 0.083(5) Uiso 0.45(2) 1 d PD A 2 0
H7AA H 0.0192 1.2724 0.0263 0.125 Uiso 0.45(2) 1 calc PR A 2 0
H7AB H 0.0323 1.3420 0.0253 0.125 Uiso 0.45(2) 1 calc PR A 2 0
H7AC H 0.1335 1.3028 0.0919 0.125 Uiso 0.45(2) 1 calc PR A 2 0
C8 C 0.8332(2) 1.12591(12) -0.0599(2) 0.0250(6) Uani 1 1 d . . . 0
C9 C 0.9422(3) 1.1196(2) 0.0009(3) 0.0539(11) Uani 1 1 d . . . 0
H9A H 0.9635 1.1328 0.0618 0.065 Uiso 1 1 calc R . . 0
C10 C 1.0221(3) 1.0939(3) -0.0264(3) 0.0707(15) Uani 1 1 d . . . 0
H10A H 1.0972 1.0893 0.0163 0.085 Uiso 1 1 calc R . . 0
C11 C 0.9932(3) 1.07576(19) -0.1127(3) 0.0505(10) Uani 1 1 d . . . 0
H11A H 1.0476 1.0580 -0.1306 0.061 Uiso 1 1 calc R . . 0
C12 C 0.8856(3) 1.08282(18) -0.1747(3) 0.0445(9) Uani 1 1 d . . . 0
H12A H 0.8659 1.0710 -0.2361 0.053 Uiso 1 1 calc R . . 0
C13 C 0.8052(3) 1.10730(16) -0.1479(2) 0.0379(8) Uani 1 1 d . . . 0
H13A H 0.7302 1.1112 -0.1908 0.045 Uiso 1 1 calc R . . 0
C14 C 0.7968(2) 1.19228(13) 0.0795(2) 0.0271(6) Uani 1 1 d . . . 0
C15 C 0.8327(3) 1.16317(16) 0.1631(2) 0.0388(8) Uani 1 1 d . . . 0
H15A H 0.8165 1.1228 0.1650 0.047 Uiso 1 1 calc R . . 0
C16 C 0.8916(3) 1.1929(2) 0.2428(3) 0.0479(9) Uani 1 1 d . . . 0
H16A H 0.9181 1.1724 0.2990 0.057 Uiso 1 1 calc R . . 0
C17 C 0.9123(3) 1.25200(19) 0.2416(3) 0.0482(10) Uani 1 1 d . . . 0
H17A H 0.9511 1.2724 0.2969 0.058 Uiso 1 1 calc R . . 0
C18 C 0.8764(3) 1.28148(17) 0.1597(3) 0.0504(10) Uani 1 1 d . . . 0
H18A H 0.8912 1.3221 0.1586 0.061 Uiso 1 1 calc R . . 0
C19 C 0.8190(3) 1.25190(15) 0.0793(2) 0.0408(8) Uani 1 1 d . . . 0
H19A H 0.7944 1.2725 0.0232 0.049 Uiso 1 1 calc R . . 0
C20 C 0.6462(2) 1.20659(12) -0.1051(2) 0.0246(6) Uani 1 1 d . . . 0
C21 C 0.6865(3) 1.23502(14) -0.1634(2) 0.0329(7) Uani 1 1 d . . . 0
H21A H 0.7577 1.2246 -0.1629 0.039 Uiso 1 1 calc R . . 0
C22 C 0.6236(3) 1.27845(16) -0.2222(3) 0.0441(8) Uani 1 1 d . . . 0
H22A H 0.6509 1.2974 -0.2623 0.053 Uiso 1 1 calc R . . 0
C23 C 0.5205(3) 1.29363(16) -0.2216(3) 0.0463(9) Uani 1 1 d . . . 0
H23A H 0.4770 1.3233 -0.2615 0.056 Uiso 1 1 calc R . . 0
C24 C 0.4804(3) 1.26637(15) -0.1639(3) 0.0416(8) Uani 1 1 d . . . 0
H24A H 0.4102 1.2777 -0.1633 0.050 Uiso 1 1 calc R . . 0
C25 C 0.5415(2) 1.22258(13) -0.1068(2) 0.0314(7) Uani 1 1 d . . . 0
H25A H 0.5121 1.2031 -0.0684 0.038 Uiso 1 1 calc R . . 0
C26 C 0.6177(2) 0.95181(13) -0.29839(19) 0.0248(6) Uani 1 1 d . . . 0
C27 C 0.5999(3) 0.91675(14) -0.3739(2) 0.0309(7) Uani 1 1 d . . . 0
H27A H 0.5277 0.9151 -0.4218 0.037 Uiso 1 1 calc R . . 0
C28 C 0.6867(3) 0.88441(14) -0.3793(2) 0.0360(7) Uani 1 1 d . . . 0
H28A H 0.6734 0.8598 -0.4304 0.043 Uiso 1 1 calc R . . 0
C29 C 0.7932(3) 0.88732(15) -0.3114(2) 0.0379(8) Uani 1 1 d . . . 0
H29A H 0.8529 0.8656 -0.3164 0.046 Uiso 1 1 calc R . . 0
C30 C 0.8115(3) 0.92158(17) -0.2371(3) 0.0423(8) Uani 1 1 d . . . 0
H30A H 0.8844 0.9236 -0.1901 0.051 Uiso 1 1 calc R . . 0
C31 C 0.7244(3) 0.95350(16) -0.2296(2) 0.0351(7) Uani 1 1 d . . . 0
H31A H 0.7378 0.9767 -0.1771 0.042 Uiso 1 1 calc R . . 0
C32 C 0.5315(3) 1.06858(13) -0.3336(2) 0.0279(6) Uani 1 1 d . . . 0
C33 C 0.4676(3) 1.11643(14) -0.3269(2) 0.0366(7) Uani 1 1 d . . . 0
H33A H 0.4178 1.1123 -0.2966 0.044 Uiso 1 1 calc R . . 0
C34 C 0.4772(4) 1.16981(16) -0.3646(2) 0.0473(9) Uani 1 1 d . . . 0
H34A H 0.4322 1.2020 -0.3617 0.057 Uiso 1 1 calc R . . 0
C35 C 0.5524(4) 1.17652(16) -0.4068(2) 0.0478(9) Uani 1 1 d . . . 0
H35A H 0.5601 1.2134 -0.4311 0.057 Uiso 1 1 calc R . . 0
C36 C 0.6158(3) 1.12946(16) -0.4131(2) 0.0420(8) Uani 1 1 d . . . 0
H36A H 0.6665 1.1339 -0.4425 0.050 Uiso 1 1 calc R . . 0
C37 C 0.6055(3) 1.07559(14) -0.3767(2) 0.0320(7) Uani 1 1 d . . . 0
H37A H 0.6494 1.0434 -0.3812 0.038 Uiso 1 1 calc R . . 0
C38 C 0.3782(2) 0.97322(13) -0.3715(2) 0.0254(6) Uani 1 1 d . . . 0
C39 C 0.3313(3) 0.92292(15) -0.3533(2) 0.0357(7) Uani 1 1 d . . . 0
H39A H 0.3701 0.9021 -0.2985 0.043 Uiso 1 1 calc R . . 0
C40 C 0.2282(3) 0.90237(18) -0.4141(2) 0.0446(9) Uani 1 1 d . . . 0
H40A H 0.1973 0.8675 -0.4011 0.054 Uiso 1 1 calc R . . 0
C41 C 0.1713(3) 0.93264(19) -0.4928(3) 0.0490(9) Uani 1 1 d . . . 0
H41A H 0.1003 0.9191 -0.5340 0.059 Uiso 1 1 calc R . . 0
C42 C 0.2169(3) 0.9827(2) -0.5122(3) 0.0495(10) Uani 1 1 d . . . 0
H42A H 0.1771 1.0036 -0.5668 0.059 Uiso 1 1 calc R . . 0
C43 C 0.3203(3) 1.00257(15) -0.4528(2) 0.0365(8) Uani 1 1 d . . . 0
H43A H 0.3520 1.0365 -0.4674 0.044 Uiso 1 1 calc R . . 0
C44 C 1.1600(3) 1.0148(2) -0.2722(4) 0.0601(12) Uani 1 1 d . . . 2
Cl2 Cl 1.1064(4) 1.08873(19) -0.2933(4) 0.0548(18) Uani 0.61(4) 1 d P B 1 0
Cl2A Cl 1.132(2) 1.0809(11) -0.319(2) 0.111(9) Uani 0.39(4) 1 d P B 2 0

loop_
_atom_site_aniso_label
_atom_site_aniso_U_11
_atom_site_aniso_U_22
_atom_site_aniso_U_33
_atom_site_aniso_U_23
_atom_site_aniso_U_13
_atom_site_aniso_U_12
O1 0.0670(19) 0.0491(17) 0.071(2) -0.0052(15) 0.0199(16) 0.0342(14)
Cu1 0.02248(19) 0.0240(2) 0.0325(2) 0.00055(14) 0.01398(16) -0.00125(13)
Cu2 0.0419(2) 0.0277(2) 0.0241(2) 0.00236(14) 0.01900(18) 0.00443(15)
P1 0.0178(3) 0.0205(3) 0.0208(4) 0.0002(3) 0.0088(3) 0.0023(2)
P2 0.0185(3) 0.0226(4) 0.0251(4) 0.0002(3) 0.0100(3) 0.0000(2)
P3 0.0250(4) 0.0261(4) 0.0191(4) 0.0011(3) 0.0104(3) 0.0019(3)
S1 0.0219(3) 0.0253(3) 0.0200(3) -0.0011(3) 0.0081(3) -0.0010(2)
S2 0.0229(3) 0.0273(4) 0.0209(3) 0.0022(3) 0.0102(3) 0.0047(3)
S3 0.0200(3) 0.0231(3) 0.0339(4) 0.0011(3) 0.0140(3) 0.0010(2)
Cl1 0.0408(5) 0.0693(7) 0.0807(8) 0.0176(6) 0.0051(5) -0.0094(5)
C1 0.0214(13) 0.0227(14) 0.0317(16) -0.0002(11) 0.0112(12) 0.0026(10)
C2 0.0468(19) 0.0421(19) 0.0329(18) -0.0017(15) 0.0169(15) 0.0159(15)
C3 0.058(2) 0.060(3) 0.049(2) -0.0149(19) 0.0248(19) 0.023(2)
C4 0.0332(17) 0.0306(17) 0.058(2) -0.0049(16) 0.0102(16) 0.0147(14)
C5 0.0385(18) 0.0342(18) 0.050(2) 0.0087(15) 0.0203(16) 0.0134(14)
C6 0.0336(16) 0.0333(17) 0.0419(19) 0.0073(14) 0.0193(14) 0.0100(13)
C8 0.0214(13) 0.0234(14) 0.0323(16) -0.0024(12) 0.0130(12) -0.0004(10)
C9 0.0260(17) 0.092(3) 0.038(2) -0.019(2) 0.0066(15) 0.0155(18)
C10 0.0283(19) 0.120(4) 0.058(3) -0.027(3) 0.0105(18) 0.021(2)
C11 0.0334(19) 0.065(3) 0.061(3) -0.016(2) 0.0273(18) 0.0054(16)
C12 0.0389(19) 0.060(2) 0.0382(19) -0.0140(17) 0.0188(16) 0.0032(16)
C13 0.0270(16) 0.052(2) 0.0331(17) -0.0093(15) 0.0103(13) 0.0034(14)
C14 0.0207(13) 0.0323(16) 0.0295(16) -0.0030(12) 0.0111(12) -0.0001(11)
C15 0.0344(17) 0.045(2) 0.0347(18) 0.0000(15) 0.0114(14) -0.0037(14)
C16 0.0386(19) 0.071(3) 0.0297(19) -0.0020(17) 0.0088(15) -0.0038(18)
C17 0.0316(17) 0.069(3) 0.038(2) -0.0211(19) 0.0076(15) -0.0030(17)
C18 0.046(2) 0.039(2) 0.053(2) -0.0169(18) 0.0062(18) -0.0049(16)
C19 0.0419(19) 0.0327(18) 0.0402(19) -0.0055(15) 0.0077(15) -0.0036(14)
C20 0.0223(13) 0.0200(13) 0.0284(15) -0.0014(11) 0.0065(11) -0.0006(10)
C21 0.0336(16) 0.0329(17) 0.0340(17) 0.0036(13) 0.0153(13) 0.0017(13)
C22 0.055(2) 0.0356(19) 0.042(2) 0.0072(15) 0.0186(17) -0.0016(16)
C23 0.0416(19) 0.0314(18) 0.050(2) 0.0100(16) 0.0002(16) 0.0057(14)
C24 0.0292(16) 0.0299(17) 0.060(2) 0.0021(16) 0.0107(16) 0.0066(13)
C25 0.0264(14) 0.0252(15) 0.0439(19) -0.0010(13) 0.0152(13) 0.0008(11)
C26 0.0245(13) 0.0285(15) 0.0235(14) 0.0036(11) 0.0118(11) 0.0022(11)
C27 0.0334(16) 0.0340(17) 0.0265(16) -0.0052(13) 0.0132(13) -0.0013(12)
C28 0.0429(18) 0.0326(17) 0.0384(18) -0.0073(14) 0.0221(15) 0.0010(14)
C29 0.0368(17) 0.0385(18) 0.046(2) 0.0029(15) 0.0241(16) 0.0084(14)
C30 0.0274(16) 0.059(2) 0.0374(19) 0.0004(16) 0.0089(14) 0.0100(15)
C31 0.0278(15) 0.0461(19) 0.0288(16) -0.0036(14) 0.0083(13) 0.0054(13)
C32 0.0346(16) 0.0280(15) 0.0184(14) 0.0010(11) 0.0074(12) -0.0038(12)
C33 0.0480(19) 0.0320(17) 0.0318(17) 0.0027(13) 0.0179(15) 0.0056(14)
C34 0.072(3) 0.0310(18) 0.0351(19) 0.0008(15) 0.0167(18) 0.0058(17)
C35 0.075(3) 0.0340(19) 0.0318(18) 0.0039(15) 0.0182(18) -0.0137(18)
C36 0.052(2) 0.044(2) 0.0328(18) 0.0003(15) 0.0192(16) -0.0186(16)
C37 0.0362(17) 0.0365(17) 0.0233(15) 0.0002(12) 0.0115(13) -0.0055(13)
C38 0.0250(14) 0.0306(15) 0.0225(14) 0.0004(11) 0.0114(11) 0.0026(11)
C39 0.0355(17) 0.0384(18) 0.0317(17) 0.0023(13) 0.0115(14) -0.0041(13)
C40 0.0396(19) 0.054(2) 0.039(2) -0.0036(17) 0.0137(16) -0.0117(16)
C41 0.0310(18) 0.065(3) 0.044(2) -0.0085(18) 0.0066(16) -0.0086(17)
C42 0.0349(19) 0.066(3) 0.036(2) 0.0099(18) 0.0008(15) 0.0018(18)
C43 0.0366(18) 0.043(2) 0.0260(17) 0.0083(14) 0.0084(14) 0.0000(14)
C44 0.034(2) 0.061(3) 0.081(3) -0.009(2) 0.019(2) -0.0062(18)
Cl2 0.0520(15) 0.055(2) 0.0503(19) 0.0079(11) 0.0120(12) -0.0022(11)
Cl2A 0.079(7) 0.114(6) 0.091(10) 0.041(7) -0.019(7) -0.035(6)

loop_
_atom_type_symbol
_atom_type_description
_atom_type_scat_dispersion_real
_atom_type_scat_dispersion_imag
_atom_type_scat_source
C C 0.0033 0.0016 'International Tables Vol C Tables 4.2.6.8 and 6.1.1.4'
H H 0.0000 0.0000 'International Tables Vol C Tables 4.2.6.8 and 6.1.1.4'
O O 0.0106 0.0060 'International Tables Vol C Tables 4.2.6.8 and 6.1.1.4'
P P 0.1023 0.0942 'International Tables Vol C Tables 4.2.6.8 and 6.1.1.4'
S S 0.1246 0.1234 'International Tables Vol C Tables 4.2.6.8 and 6.1.1.4'
Cu Cu 0.3201 1.2651 'International Tables Vol C Tables 4.2.6.8 and 6.1.1.4'
Cl Cl 0.1484 0.1585 'International Tables Vol C Tables 4.2.6.8 and 6.1.1.4'

loop_
_geom_angle_atom_site_label_1
_geom_angle_atom_site_label_2
_geom_angle_atom_site_label_3
_geom_angle
_geom_angle_site_symmetry_1
_geom_angle_site_symmetry_3
_geom_angle_publ_flag
C4 O1 C7 119.8(4) . . ?
C4 O1 C7A 110.0(6) . . ?
C7 O1 C7A 31.1(6) . . ?
P2 Cu1 S3 112.62(3) . . ?
P2 Cu1 S1 115.45(3) . . ?
S3 Cu1 S1 117.30(3) . . ?
P2 Cu1 S2 110.68(3) . . ?
S3 Cu1 S2 113.44(3) . . ?
S1 Cu1 S2 84.15(3) . . ?
P2 Cu1 Cu2 122.88(3) . . ?
S3 Cu1 Cu2 64.06(3) . . ?
S1 Cu1 Cu2 114.49(3) . . ?
S2 Cu1 Cu2 50.29(3) . . ?
P3 Cu2 S2 110.74(3) . . ?
P3 Cu2 S1 115.64(3) . 3_675 ?
S2 Cu2 S1 119.17(3) . 3_675 ?
P3 Cu2 S3 116.96(4) . . ?
S2 Cu2 S3 109.07(3) . . ?
S1 Cu2 S3 82.56(3) 3_675 . ?
P3 Cu2 Cu1 126.09(3) . . ?
S2 Cu2 Cu1 60.24(3) . . ?
S1 Cu2 Cu1 113.19(3) 3_675 . ?
S3 Cu2 Cu1 49.68(2) . . ?
C1 P1 S3 106.94(10) . 3_675 ?
C1 P1 S2 105.76(10) . . ?
S3 P1 S2 116.89(5) 3_675 . ?
C1 P1 S1 107.31(10) . . ?
S3 P1 S1 110.39(4) 3_675 . ?
S2 P1 S1 109.03(5) . . ?
C20 P2 C14 102.59(14) . . ?
C20 P2 C8 105.40(14) . . ?
C14 P2 C8 104.16(13) . . ?
C20 P2 Cu1 116.00(9) . . ?
C14 P2 Cu1 115.25(10) . . ?
C8 P2 Cu1 112.15(10) . . ?
C26 P3 C32 103.52(14) . . ?
C26 P3 C38 105.02(13) . . ?
C32 P3 C38 102.35(14) . . ?
C26 P3 Cu2 115.37(10) . . ?
C32 P3 Cu2 118.30(10) . . ?
C38 P3 Cu2 110.73(10) . . ?
P1 S1 Cu2 87.48(3) . 3_675 ?
P1 S1 Cu1 84.81(4) . . ?
Cu2 S1 Cu1 109.85(3) 3_675 . ?
P1 S2 Cu2 115.39(4) . . ?
P1 S2 Cu1 80.87(4) . . ?
Cu2 S2 Cu1 69.47(2) . . ?
P1 S3 Cu1 113.11(4) 3_675 . ?
P1 S3 Cu2 78.39(3) 3_675 . ?
Cu1 S3 Cu2 66.26(2) . . ?
C2 C1 C6 118.6(3) . . ?
C2 C1 P1 119.7(2) . . ?
C6 C1 P1 121.7(2) . . ?
C1 C2 C3 120.9(3) . . ?
C4 C3 C2 119.5(3) . . ?
C5 C4 O1 114.5(3) . . ?
C5 C4 C3 120.3(3) . . ?
O1 C4 C3 125.2(4) . . ?
C4 C5 C6 119.5(3) . . ?
C5 C6 C1 121.2(3) . . ?
C9 C8 C13 118.6(3) . . ?
C9 C8 P2 121.7(2) . . ?
C13 C8 P2 119.4(2) . . ?
C8 C9 C10 120.3(3) . . ?
C11 C10 C9 120.3(4) . . ?
C10 C11 C12 120.2(3) . . ?
C11 C12 C13 119.9(3) . . ?
C8 C13 C12 120.7(3) . . ?
C19 C14 C15 118.4(3) . . ?
C19 C14 P2 123.3(2) . . ?
C15 C14 P2 118.3(2) . . ?
C16 C15 C14 120.3(3) . . ?
C17 C16 C15 120.7(4) . . ?
C16 C17 C18 119.7(3) . . ?
C17 C18 C19 120.1(4) . . ?
C18 C19 C14 120.8(3) . . ?
C21 C20 C25 118.7(3) . . ?
C21 C20 P2 124.3(2) . . ?
C25 C20 P2 117.0(2) . . ?
C22 C21 C20 120.7(3) . . ?
C23 C22 C21 119.1(3) . . ?
C24 C23 C22 120.7(3) . . ?
C23 C24 C25 120.3(3) . . ?
C24 C25 C20 120.4(3) . . ?
C31 C26 C27 118.6(3) . . ?
C31 C26 P3 117.2(2) . . ?
C27 C26 P3 124.2(2) . . ?
C28 C27 C26 120.1(3) . . ?
C27 C28 C29 120.8(3) . . ?
C30 C29 C28 119.5(3) . . ?
C29 C30 C31 120.4(3) . . ?
C30 C31 C26 120.6(3) . . ?
C37 C32 C33 119.4(3) . . ?
C37 C32 P3 123.0(2) . . ?
C33 C32 P3 117.6(2) . . ?
C34 C33 C32 119.8(3) . . ?
C33 C34 C35 120.4(4) . . ?
C36 C35 C34 119.9(3) . . ?
C35 C36 C37 120.1(3) . . ?
C36 C37 C32 120.4(3) . . ?
C39 C38 C43 118.4(3) . . ?
C39 C38 P3 118.3(2) . . ?
C43 C38 P3 123.3(2) . . ?
C38 C39 C40 121.0(3) . . ?
C41 C40 C39 119.7(4) . . ?
C40 C41 C42 120.1(3) . . ?
C41 C42 C43 120.3(3) . . ?
C42 C43 C38 120.5(3) . . ?
Cl2A C44 Cl1 116.3(7) . . ?
Cl2A C44 Cl2 20.8(18) . . ?
Cl1 C44 Cl2 107.3(3) . . ?

loop_
_geom_bond_atom_site_label_1
_geom_bond_atom_site_label_2
_geom_bond_distance
_geom_bond_site_symmetry_2
_geom_bond_publ_flag
O1 C4 1.374(4) . ?
O1 C7 1.401(8) . ?
O1 C7A 1.556(13) . ?
Cu1 P2 2.2368(8) . ?
Cu1 S3 2.2989(9) . ?
Cu1 S1 2.3957(9) . ?
Cu1 S2 2.5585(13) . ?
Cu1 Cu2 2.7599(9) . ?
Cu2 P3 2.2258(9) . ?
Cu2 S2 2.2671(8) . ?
Cu2 S1 2.3465(9) 3_675 ?
Cu2 S3 2.7115(14) . ?
P1 C1 1.818(3) . ?
P1 S3 2.0327(10) 3_675 ?
P1 S2 2.0348(11) . ?
P1 S1 2.0449(13) . ?
P2 C20 1.822(3) . ?
P2 C14 1.827(3) . ?
P2 C8 1.827(3) . ?
P3 C26 1.820(3) . ?
P3 C32 1.824(3) . ?
P3 C38 1.834(3) . ?
S1 Cu2 2.3465(9) 3_675 ?
S3 P1 2.0326(10) 3_675 ?
Cl1 C44 1.745(4) . ?
C1 C2 1.360(4) . ?
C1 C6 1.391(4) . ?
C2 C3 1.389(5) . ?
C3 C4 1.383(6) . ?
C4 C5 1.362(5) . ?
C5 C6 1.378(4) . ?
C8 C9 1.374(4) . ?
C8 C13 1.375(4) . ?
C9 C10 1.401(5) . ?
C10 C11 1.345(6) . ?
C11 C12 1.369(5) . ?
C12 C13 1.389(5) . ?
C14 C19 1.393(5) . ?
C14 C15 1.399(5) . ?
C15 C16 1.380(5) . ?
C16 C17 1.379(6) . ?
C17 C18 1.381(6) . ?
C18 C19 1.383(5) . ?
C20 C21 1.394(4) . ?
C20 C25 1.395(4) . ?
C21 C22 1.391(5) . ?
C22 C23 1.384(5) . ?
C23 C24 1.371(6) . ?
C24 C25 1.376(5) . ?
C26 C31 1.390(4) . ?
C26 C27 1.390(4) . ?
C27 C28 1.377(4) . ?
C28 C29 1.384(5) . ?
C29 C30 1.363(5) . ?
C30 C31 1.388(5) . ?
C32 C37 1.392(4) . ?
C32 C33 1.402(5) . ?
C33 C34 1.388(5) . ?
C34 C35 1.393(6) . ?
C35 C36 1.381(6) . ?
C36 C37 1.390(5) . ?
C38 C39 1.384(4) . ?
C38 C43 1.391(4) . ?
C39 C40 1.390(5) . ?
C40 C41 1.371(5) . ?
C41 C42 1.378(6) . ?
C42 C43 1.381(5) . ?
C44 Cl2A 1.661(14) . ?
C44 Cl2 1.808(6) . ?
